data_7208422
loop_
_publ_author_name
'Wang, Guan-E'
'Xu, Gang'
'Wang, Ming-Sheng'
'Sun, Jing'
'Xu, Zhong-Ning'
'Guo, Guo-Cong'
'Huang, Jin-Shun'

_publ_section_title
;
 A novel inorganic--organic hybrid for detection of nitrite anions with
 extremely high sensitivity and selectivity
;
_journal_issue 33
_journal_name_full 'Journal of Materials Chemistry'
_journal_page_first 16742
_journal_paper_doi 10.1039/c2jm32830e
_journal_volume 22
_journal_year 2012
_chemical_formula_moiety 'C12 H14 N2,2 (I3 Pb),2 (H2 O)'
_chemical_formula_sum 'C12 H18 I6 N2 O2 Pb2'
_chemical_formula_weight 1398.06
_chemical_name_systematic
;
?
;
_space_group_IT_number 14
_symmetry_cell_setting monoclinic
_symmetry_space_group_name_Hall '-P 2ybc'
_symmetry_space_group_name_H-M 'P 1 21/c 1'
_atom_sites_solution_hydrogens geom
_atom_sites_solution_primary direct
_atom_sites_solution_secondary difmap
_audit_creation_method SHELXL-97
_cell_angle_alpha 90.00
_cell_angle_beta 90.203(5)
_cell_angle_gamma 90.00
_cell_formula_units_Z 2
_cell_length_a 4.5346(13)
_cell_length_b 13.251(4)
_cell_length_c 22.712(6)
_cell_measurement_reflns_used 3535
_cell_measurement_temperature 293(2)
_cell_measurement_theta_max 27.5165
_cell_measurement_theta_min 2.3614
_cell_volume 1364.7(7)
_computing_cell_refinement 'CrystalClear (Rigaku Inc., 2007)'
_computing_data_collection 'CrystalClear (Rigaku Inc., 2007)'
_computing_data_reduction 'CrystalClear (Rigaku Inc., 2007)'
_computing_publication_material 'Siemens SHELXTL^TM^ 5'
_computing_structure_refinement 'SHELXL-97 (Sheldrick, 1997)'
_computing_structure_solution 'SHELXS-97 (Sheldrick, 1990)'
_diffrn_ambient_temperature 293(2)
_diffrn_detector_area_resol_mean 28.5714
_diffrn_measured_fraction_theta_full 0.995
_diffrn_measured_fraction_theta_max 0.995
_diffrn_measurement_device_type 'Rigaku Ultrax-Saturn 70'
_diffrn_measurement_method CCD_Profile_fitting
_diffrn_radiation_monochromator graphite
_diffrn_radiation_source 'fine-focus sealed tube'
_diffrn_radiation_type MoK\a
_diffrn_radiation_wavelength 0.71073
_diffrn_reflns_av_R_equivalents 0.0548
_diffrn_reflns_av_sigmaI/netI 0.1032
_diffrn_reflns_limit_h_max 5
_diffrn_reflns_limit_h_min -5
_diffrn_reflns_limit_k_max 16
_diffrn_reflns_limit_k_min -16
_diffrn_reflns_limit_l_max 27
_diffrn_reflns_limit_l_min -27
_diffrn_reflns_number 11339
_diffrn_reflns_theta_full 25.50
_diffrn_reflns_theta_max 25.50
_diffrn_reflns_theta_min 3.10
_exptl_absorpt_coefficient_mu 19.116
_exptl_absorpt_correction_T_max 0.5152
_exptl_absorpt_correction_T_min 0.1616
_exptl_absorpt_correction_type multi-scan
_exptl_absorpt_process_details 'Sphere (Rigaku CrystalClear)'
_exptl_crystal_colour 'light yellow'
_exptl_crystal_density_diffrn 3.402
_exptl_crystal_density_method 'not measured'
_exptl_crystal_description acicular
_exptl_crystal_F_000 1204
_exptl_crystal_size_max 0.15
_exptl_crystal_size_mid 0.04
_exptl_crystal_size_min 0.04
_refine_diff_density_max 1.260
_refine_diff_density_min -1.288
_refine_diff_density_rms 0.212
_refine_ls_extinction_method none
_refine_ls_goodness_of_fit_ref 1.021
_refine_ls_hydrogen_treatment mixed
_refine_ls_matrix_type full
_refine_ls_number_parameters 104
_refine_ls_number_reflns 2533
_refine_ls_number_restraints 34
_refine_ls_restrained_S_all 1.026
_refine_ls_R_factor_all 0.0685
_refine_ls_R_factor_gt 0.0422
_refine_ls_shift/su_max 0.008
_refine_ls_shift/su_mean 0.001
_refine_ls_structure_factor_coef Fsqd
_refine_ls_weighting_details 'calc w=1/[\s^2^(Fo^2^)+(0.0002P)^2^+0.0000P] where P=(Fo^2^+2Fc^2^)/3'
_refine_ls_weighting_scheme calc
_refine_ls_wR_factor_gt 0.0738
_refine_ls_wR_factor_ref 0.0767
_reflns_number_gt 1467
_reflns_number_total 2533
_reflns_threshold_expression >2sigma(I)
_cod_data_source_file c2jm32830e.txt
_cod_data_source_block 14
_cod_depositor_comments
;
The following automatic conversions were performed:

'_exptl_absorpt_correction_type' value 'Multi-scan' changed to
'multi-scan' according to
/home/saulius/struct/CIF-dictionaries/cif_core.dic dictionary named
'cif_core.dic' version 2.4.1 from 2010-06-29.

Automatic conversion script
Id: cif_fix_values 1891 2012-01-12 08:04:46Z andrius 
;
_cod_original_cell_volume 1364.6(7)
_cod_original_sg_symbol_Hall '-p 2ybc'
_cod_original_sg_symbol_H-M 'P 2(1)/c'
_cod_database_code 7208422

loop_
_symmetry_equiv_pos_as_xyz
'x, y, z'
'-x, y+1/2, -z+1/2'
'-x, -y, -z'
'x, -y-1/2, z-1/2'

loop_
_atom_site_label
_atom_site_type_symbol
_atom_site_fract_x
_atom_site_fract_y
_atom_site_fract_z
_atom_site_U_iso_or_equiv
_atom_site_adp_type
_atom_site_occupancy
_atom_site_symmetry_multiplicity
_atom_site_calc_flag
_atom_site_refinement_flags
Pb1 Pb 0.25500(6) 0.02724(2) 0.091483(11) 0.04153(8) Uani 1 1 d .
I1 I -0.24090(10) 0.18544(3) 0.13256(2) 0.05139(16) Uani 1 1 d .
I2 I -0.24349(9) -0.12800(3) 0.044305(19) 0.04543(15) Uani 1 1 d .
I3 I 0.25045(9) -0.08175(3) 0.212389(19) 0.04581(14) Uani 1 1 d .
N1 N 0.7531(11) 0.0879(4) 0.2945(2) 0.072(2) Uani 1 1 d .
H1A H 0.7372 0.0335 0.2717 0.109 Uiso 1 1 calc R
H1B H 0.9259 0.1177 0.2881 0.109 Uiso 1 1 calc R
H1C H 0.6078 0.1307 0.2861 0.109 Uiso 1 1 calc R
C1 C 0.7336(6) 0.0573(3) 0.35739(9) 0.063(3) Uani 1 1 d G
C2 C 0.6754(11) -0.0424(3) 0.3726(2) 0.131(3) Uani 1 1 d GU
H2A H 0.6924 -0.0931 0.3445 0.157 Uiso 1 1 calc R
C3 C 0.5918(14) -0.0662(5) 0.4297(2) 0.156(3) Uani 1 1 d GU
H3A H 0.5528 -0.1329 0.4399 0.187 Uiso 1 1 calc R
C4 C 0.5664(13) 0.0096(7) 0.47171(14) 0.147(3) Uani 1 1 d GDU
C5 C 0.6246(12) 0.1092(6) 0.45654(14) 0.165(3) Uani 1 1 d GU
H5A H 0.6076 0.1600 0.4846 0.198 Uiso 1 1 calc R
C6 C 0.7082(10) 0.1331(4) 0.39938(17) 0.098(2) Uani 1 1 d GU
H6A H 0.7472 0.1997 0.3892 0.118 Uiso 1 1 calc R
O1W O 0.7490(10) -0.2932(3) 0.23546(14) 0.084(2) Uani 1 1 d D
H1WA H 0.748(5) -0.2469(5) 0.2615(3) 0.109 Uiso 1 1 d D
H1WB H 0.8454(18) -0.2667(8) 0.2072(3) 0.109 Uiso 1 1 d D

loop_
_atom_site_aniso_label
_atom_site_aniso_U_11
_atom_site_aniso_U_22
_atom_site_aniso_U_33
_atom_site_aniso_U_23
_atom_site_aniso_U_13
_atom_site_aniso_U_12
Pb1 0.03587(13) 0.04873(15) 0.03997(15) 0.00122(14) -0.00061(12) 0.00048(14)
I1 0.0476(3) 0.0448(3) 0.0618(3) -0.0025(2) -0.0018(3) 0.0016(2)
I2 0.0475(3) 0.0422(3) 0.0465(3) 0.0023(2) -0.0003(2) -0.0002(2)
I3 0.0453(3) 0.0497(3) 0.0424(3) 0.0058(2) -0.0001(2) 0.0010(2)
N1 0.072(4) 0.056(4) 0.089(5) -0.016(4) -0.002(4) 0.000(4)
C1 0.095(6) 0.065(5) 0.027(4) 0.001(4) -0.002(4) 0.002(5)
C2 0.146(4) 0.115(4) 0.132(4) -0.001(4) 0.012(4) -0.021(4)
C3 0.174(5) 0.153(5) 0.140(5) -0.014(4) 0.001(4) -0.004(4)
C4 0.152(5) 0.143(4) 0.146(5) 0.000(4) 0.000(4) -0.002(4)
C5 0.187(5) 0.151(5) 0.158(5) 0.010(4) 0.012(4) 0.003(4)
C6 0.119(4) 0.081(4) 0.096(4) -0.010(3) 0.022(3) 0.005(3)
O1W 0.100(4) 0.058(3) 0.094(4) 0.007(3) -0.009(3) -0.023(3)

loop_
_atom_type_symbol
_atom_type_description
_atom_type_scat_dispersion_real
_atom_type_scat_dispersion_imag
_atom_type_scat_source
C C 0.0033 0.0016 'International Tables Vol C Tables 4.2.6.8 and 6.1.1.4'
H H 0.0000 0.0000 'International Tables Vol C Tables 4.2.6.8 and 6.1.1.4'
N N 0.0061 0.0033 'International Tables Vol C Tables 4.2.6.8 and 6.1.1.4'
O O 0.0106 0.0060 'International Tables Vol C Tables 4.2.6.8 and 6.1.1.4'
I I -0.4742 1.8119 'International Tables Vol C Tables 4.2.6.8 and 6.1.1.4'
Pb Pb -3.3944 10.1111 'International Tables Vol C Tables 4.2.6.8 and 6.1.1.4'

loop_
_geom_angle_atom_site_label_1
_geom_angle_atom_site_label_2
_geom_angle_atom_site_label_3
_geom_angle
_geom_angle_site_symmetry_1
_geom_angle_site_symmetry_3
I3 Pb1 I1 92.281(19) . .
I3 Pb1 I2 89.446(19) . .
I1 Pb1 I2 91.26(2) . .
I3 Pb1 I1 93.052(19) . 1_655
I1 Pb1 I1 89.32(2) . 1_655
I2 Pb1 I1 177.411(15) . 1_655
I3 Pb1 I2 90.230(19) . 1_655
I1 Pb1 I2 177.488(15) . 1_655
I2 Pb1 I2 88.70(2) . 1_655
I1 Pb1 I2 90.61(2) 1_655 1_655
I3 Pb1 I2 175.487(15) . 3
I1 Pb1 I2 89.925(18) . 3
I2 Pb1 I2 86.568(18) . 3
I1 Pb1 I2 90.910(18) 1_655 3
I2 Pb1 I2 87.565(18) 1_655 3
Pb1 I1 Pb1 89.32(2) . 1_455
Pb1 I2 Pb1 88.70(2) . 1_455
Pb1 I2 Pb1 93.432(18) . 3
Pb1 I2 Pb1 92.435(18) 1_455 3
C1 N1 H1A 109.5 . .
C1 N1 H1B 109.5 . .
H1A N1 H1B 109.5 . .
C1 N1 H1C 109.5 . .
H1A N1 H1C 109.5 . .
H1B N1 H1C 109.5 . .
C2 C1 C6 120.0 . .
C2 C1 N1 120.6(3) . .
C6 C1 N1 117.9(3) . .
C1 C2 C3 120.0 . .
C1 C2 H2A 120.0 . .
C3 C2 H2A 120.0 . .
C4 C3 C2 120.0 . .
C4 C3 H3A 120.0 . .
C2 C3 H3A 120.0 . .
C3 C4 C5 120.0 . .
C3 C4 C4 121.3(10) . 3_656
C5 C4 C4 117.9(10) . 3_656
C4 C5 C6 120.0 . .
C4 C5 H5A 120.0 . .
C6 C5 H5A 120.0 . .
C5 C6 C1 120.0 . .
C5 C6 H6A 120.0 . .
C1 C6 H6A 120.0 . .
H1WA O1W H1WB 103.3(11) . .

loop_
_geom_bond_atom_site_label_1
_geom_bond_atom_site_label_2
_geom_bond_distance
_geom_bond_site_symmetry_2
Pb1 I3 3.1027(9) .
Pb1 I1 3.2150(8) .
Pb1 I2 3.2360(8) .
Pb1 I1 3.2365(8) 1_655
Pb1 I2 3.2509(8) 1_655
Pb1 I2 3.3608(9) 3
I1 Pb1 3.2365(8) 1_455
I2 Pb1 3.2509(8) 1_455
I2 Pb1 3.3608(9) 3
N1 C1 1.488(6) .
N1 H1A 0.8900 .
N1 H1B 0.8900 .
N1 H1C 0.8900 .
C1 C2 1.3900 .
C1 C6 1.3900 .
C2 C3 1.3900 .
C2 H2A 0.9300 .
C3 C4 1.3900 .
C3 H3A 0.9300 .
C4 C5 1.3900 .
C4 C4 1.444(5) 3_656
C5 C6 1.3900 .
C5 H5A 0.9300 .
C6 H6A 0.9300 .
O1W H1WA 0.852(6) .
O1W H1WB 0.853(7) .
